data_4076859
loop_
_publ_author_name
'Luke\<sov\'a, Lenka'
'\<St\<epni\<cka, Petr'
'Fejfarov\'a, Karla'
'Gyepes, R\'obert'
'C\'isa\<rov\'a, Ivana'
'Hor\'a\<cek, Michal'
'Kubi\<sta, Ji\<r\'i'
'Mach, Karel'

_publ_section_title
;
 Reduction-Induced Cyclization and Redox Reactions of Fully Methylated
 Titanocene Dichlorides Bearing Pendant Alkenyldimethylsilyl Groups,
 [TiCl2{\h5-C5Me4(SiMe2R)}2] (R = Vinyl and Allyl)
;
_journal_issue 13
_journal_name_full Organometallics
_journal_page_first 2639
_journal_paper_doi 10.1021/om020150d
_journal_volume 21
_journal_year 2002
_chemical_compound_source 'synthesized by the authors'
_chemical_formula_sum 'C26 H42 Cl2 Si2 Ti'
_chemical_formula_weight 529.58
_chemical_name_systematic
;
 ?
;
_space_group_IT_number 14
_symmetry_cell_setting monoclinic
_symmetry_space_group_name_Hall '-P 2yn'
_symmetry_space_group_name_H-M 'P 1 21/n 1'
_atom_sites_solution_hydrogens difmap
_atom_sites_solution_primary direct
_atom_sites_solution_secondary difmap
_audit_creation_method SHELXL-97
_cell_angle_alpha 90.00
_cell_angle_beta 103.5240(13)
_cell_angle_gamma 90.00
_cell_formula_units_Z 4
_cell_length_a 8.1660(2)
_cell_length_b 32.0790(7)
_cell_length_c 10.7310(2)
_cell_measurement_reflns_used 105746
_cell_measurement_temperature 150(2)
_cell_measurement_theta_max 25
_cell_measurement_theta_min 1
_cell_volume 2733.12(10)
_computing_cell_refinement 'COLLECT and DENZO'
_computing_data_collection 'COLLECT (Hooft, 1998) and DENZO (Otwinowski & Minor, 1997)'
_computing_data_reduction 'COLLECT and DENZO'
_computing_structure_refinement 'SHELXL-97 (Sheldrick, 1997)'
_computing_structure_solution 'SIR92 (Altomare et al., 1994)'
_diffrn_ambient_temperature 150(2)
_diffrn_detector_area_resol_mean 9.091
_diffrn_measured_fraction_theta_full 0.995
_diffrn_measured_fraction_theta_max 0.995
_diffrn_measurement_device_type 'Nonius KappaCCD area detector'
_diffrn_measurement_method '\f and \w scans to fill the Ewald sphere'
_diffrn_radiation_monochromator graphite
_diffrn_radiation_source 'fine-focus sealed tube'
_diffrn_radiation_type MoK\a
_diffrn_radiation_wavelength 0.71073
_diffrn_reflns_av_R_equivalents 0.0696
_diffrn_reflns_av_sigmaI/netI 0.0595
_diffrn_reflns_limit_h_max 9
_diffrn_reflns_limit_h_min -9
_diffrn_reflns_limit_k_max 38
_diffrn_reflns_limit_k_min -38
_diffrn_reflns_limit_l_max 12
_diffrn_reflns_limit_l_min -12
_diffrn_reflns_number 25642
_diffrn_reflns_theta_full 25.04
_diffrn_reflns_theta_max 25.04
_diffrn_reflns_theta_min 2.05
_diffrn_standards_number 0
_exptl_absorpt_coefficient_mu 0.609
_exptl_absorpt_correction_type none
_exptl_crystal_colour 'dark red'
_exptl_crystal_density_diffrn 1.287
_exptl_crystal_density_method 'not measured'
_exptl_crystal_description plate
_exptl_crystal_F_000 1128
_exptl_crystal_size_max 0.75
_exptl_crystal_size_mid 0.2
_exptl_crystal_size_min 0.1
_refine_diff_density_max 0.696
_refine_diff_density_min -0.381
_refine_diff_density_rms 0.063
_refine_ls_extinction_method none
_refine_ls_goodness_of_fit_ref 1.056
_refine_ls_hydrogen_treatment mixed
_refine_ls_matrix_type full
_refine_ls_number_parameters 316
_refine_ls_number_reflns 4810
_refine_ls_number_restraints 0
_refine_ls_restrained_S_all 1.056
_refine_ls_R_factor_all 0.0631
_refine_ls_R_factor_gt 0.0452
_refine_ls_shift/su_max 0.000
_refine_ls_shift/su_mean 0.000
_refine_ls_structure_factor_coef Fsqd
_refine_ls_weighting_details 'calc w=1/[\s^2^(Fo^2^)+(0.0362P)^2^+3.4465P] where P=(Fo^2^+2Fc^2^)/3'
_refine_ls_weighting_scheme calc
_refine_ls_wR_factor_gt 0.1071
_refine_ls_wR_factor_ref 0.1159
_reflns_number_gt 3828
_reflns_number_total 4810
_reflns_threshold_expression >2\s(I)
_cod_data_source_file om020150d.cif
_cod_data_source_block structure_14
_cod_original_sg_symbol_H-M 'P 21/n'
_cod_database_code 4076859

loop_
_symmetry_equiv_pos_as_xyz
'x, y, z'
'-x+1/2, y+1/2, -z+1/2'
'-x, -y, -z'
'x-1/2, -y-1/2, z-1/2'

loop_
_atom_site_label
_atom_site_type_symbol
_atom_site_fract_x
_atom_site_fract_y
_atom_site_fract_z
_atom_site_U_iso_or_equiv
_atom_site_adp_type
_atom_site_occupancy
_atom_site_symmetry_multiplicity
_atom_site_calc_flag
_atom_site_refinement_flags
Ti1 Ti 0.71917(7) 0.095232(18) 0.22960(5) 0.02343(16) Uani 1 1 d .
Cl1 Cl 0.52583(10) 0.14132(3) 0.28517(7) 0.0336(2) Uani 1 1 d .
Cl2 Cl 0.50570(10) 0.04338(3) 0.17351(8) 0.0356(2) Uani 1 1 d .
Si4 Si 0.81910(12) 0.14029(3) 0.59032(8) 0.0311(2) Uani 1 1 d .
Si5 Si 0.89884(11) 0.20279(3) 0.10877(8) 0.0274(2) Uani 1 1 d .
C1 C 0.8361(4) 0.10160(10) 0.4605(3) 0.0240(7) Uani 1 1 d .
C2 C 0.7447(4) 0.06339(10) 0.4381(3) 0.0255(7) Uani 1 1 d .
C3 C 0.8294(4) 0.03589(10) 0.3702(3) 0.0284(7) Uani 1 1 d .
C4 C 0.9720(4) 0.05688(10) 0.3482(3) 0.0281(7) Uani 1 1 d .
C5 C 0.9769(4) 0.09731(10) 0.4037(3) 0.0259(7) Uani 1 1 d .
C6 C 0.5905(4) 0.05236(11) 0.4849(3) 0.0339(8) Uani 1 1 d .
H6A H 0.5384 0.0281 0.4403 0.051 Uiso 1 1 calc R
H6B H 0.5126 0.0752 0.4690 0.051 Uiso 1 1 calc R
H6C H 0.6221 0.0467 0.5752 0.051 Uiso 1 1 calc R
C7 C 0.7935(5) -0.00943(11) 0.3415(3) 0.0394(8) Uani 1 1 d .
H7A H 0.7950 -0.0149 0.2538 0.059 Uiso 1 1 calc R
H7B H 0.6846 -0.0163 0.3553 0.059 Uiso 1 1 calc R
H7C H 0.8778 -0.0261 0.3969 0.059 Uiso 1 1 calc R
C8 C 1.1120(4) 0.03467(12) 0.3061(3) 0.0378(8) Uani 1 1 d .
H8A H 1.1606 0.0141 0.3689 0.057 Uiso 1 1 calc R
H8B H 1.1968 0.0544 0.2973 0.057 Uiso 1 1 calc R
H8C H 1.0679 0.0213 0.2252 0.057 Uiso 1 1 calc R
C9 C 1.1253(4) 0.12635(12) 0.4260(3) 0.0351(8) Uani 1 1 d .
H9A H 1.1807 0.1264 0.5154 0.053 Uiso 1 1 calc R
H9B H 1.0873 0.1540 0.4001 0.053 Uiso 1 1 calc R
H9C H 1.2028 0.1172 0.3768 0.053 Uiso 1 1 calc R
C10 C 0.8119(4) 0.14792(10) 0.0954(3) 0.0244(7) Uani 1 1 d .
C11 C 0.9003(4) 0.11006(10) 0.0827(3) 0.0236(7) Uani 1 1 d .
C12 C 0.7823(4) 0.07942(10) 0.0248(3) 0.0258(7) Uani 1 1 d .
C13 C 0.6208(4) 0.09850(10) -0.0079(3) 0.0262(7) Uani 1 1 d .
C14 C 0.6380(4) 0.13976(10) 0.0355(3) 0.0258(7) Uani 1 1 d .
C15 C 1.0874(4) 0.10625(11) 0.0943(3) 0.0292(7) Uani 1 1 d .
H15A H 1.1173 0.0773 0.0927 0.044 Uiso 1 1 calc R
H15B H 1.1470 0.1185 0.1736 0.044 Uiso 1 1 calc R
H15C H 1.1171 0.1205 0.0240 0.044 Uiso 1 1 calc R
C16 C 0.8178(4) 0.03614(11) -0.0147(3) 0.0360(8) Uani 1 1 d .
H16A H 0.7552 0.0164 0.0230 0.054 Uiso 1 1 calc R
H16B H 0.9361 0.0304 0.0140 0.054 Uiso 1 1 calc R
H16C H 0.7850 0.0339 -0.1064 0.054 Uiso 1 1 calc R
C17 C 0.4643(4) 0.07969(12) -0.0913(3) 0.0400(9) Uani 1 1 d .
H17A H 0.3688 0.0866 -0.0575 0.060 Uiso 1 1 calc R
H17B H 0.4763 0.0499 -0.0930 0.060 Uiso 1 1 calc R
H17C H 0.4479 0.0905 -0.1768 0.060 Uiso 1 1 calc R
C18 C 0.4966(4) 0.17083(11) 0.0063(3) 0.0329(8) Uani 1 1 d .
H18A H 0.4781 0.1795 -0.0815 0.049 Uiso 1 1 calc R
H18B H 0.5255 0.1946 0.0613 0.049 Uiso 1 1 calc R
H18C H 0.3959 0.1582 0.0205 0.049 Uiso 1 1 calc R
C19 C 0.8916(5) 0.19465(12) 0.5697(4) 0.0426(9) Uani 1 1 d .
C20 C 0.8114(5) 0.21368(12) 0.4440(4) 0.0417(9) Uani 1 1 d .
C21 C 0.8907(5) 0.22524(13) 0.3570(4) 0.0447(9) Uani 1 1 d .
C22 C 0.8130(5) 0.23779(13) 0.2197(4) 0.0396(9) Uani 1 1 d .
C23 C 0.6044(5) 0.14618(13) 0.6224(4) 0.0498(10) Uani 1 1 d .
H23A H 0.6075 0.1673 0.6863 0.075 Uiso 1 1 calc R
H23B H 0.5701 0.1202 0.6526 0.075 Uiso 1 1 calc R
H23C H 0.5256 0.1541 0.5448 0.075 Uiso 1 1 calc R
C24 C 0.9576(6) 0.11727(14) 0.7378(3) 0.0589(12) Uani 1 1 d .
H24A H 1.0725 0.1178 0.7306 0.088 Uiso 1 1 calc R
H24B H 0.9242 0.0890 0.7474 0.088 Uiso 1 1 calc R
H24C H 0.9471 0.1332 0.8113 0.088 Uiso 1 1 calc R
C25 C 1.1329(4) 0.20672(11) 0.1599(3) 0.0383(8) Uani 1 1 d .
H25A H 1.1648 0.2354 0.1748 0.057 Uiso 1 1 calc R
H25B H 1.1819 0.1957 0.0938 0.057 Uiso 1 1 calc R
H25C H 1.1724 0.1911 0.2374 0.057 Uiso 1 1 calc R
C26 C 0.8423(5) 0.22432(12) -0.0583(3) 0.0424(9) Uani 1 1 d .
H26A H 0.8685 0.2535 -0.0563 0.064 Uiso 1 1 calc R
H26B H 0.7240 0.2205 -0.0940 0.064 Uiso 1 1 calc R
H26C H 0.9054 0.2100 -0.1103 0.064 Uiso 1 1 calc R
H19A H 0.864(4) 0.2130(12) 0.645(3) 0.047(10) Uiso 1 1 d .
H19B H 1.018(5) 0.1962(13) 0.581(4) 0.063(13) Uiso 1 1 d .
H20 H 0.688(5) 0.2130(11) 0.417(3) 0.040(10) Uiso 1 1 d .
H21 H 1.013(4) 0.2253(10) 0.380(3) 0.031(9) Uiso 1 1 d .
H22A H 0.849(5) 0.2638(14) 0.201(4) 0.059(13) Uiso 1 1 d .
H22B H 0.696(6) 0.2370(14) 0.216(4) 0.071(14) Uiso 1 1 d .

loop_
_atom_site_aniso_label
_atom_site_aniso_U_11
_atom_site_aniso_U_22
_atom_site_aniso_U_33
_atom_site_aniso_U_23
_atom_site_aniso_U_13
_atom_site_aniso_U_12
Ti1 0.0242(3) 0.0259(3) 0.0207(3) 0.0006(2) 0.0064(2) 0.0033(2)
Cl1 0.0305(4) 0.0424(5) 0.0294(4) 0.0002(3) 0.0098(3) 0.0107(4)
Cl2 0.0356(5) 0.0363(5) 0.0329(4) 0.0006(4) 0.0041(3) -0.0086(4)
Si4 0.0375(5) 0.0348(6) 0.0218(4) -0.0029(4) 0.0084(4) 0.0001(4)
Si5 0.0310(5) 0.0254(5) 0.0274(4) 0.0005(4) 0.0106(4) -0.0007(4)
C1 0.0256(16) 0.0300(18) 0.0165(14) 0.0013(12) 0.0051(12) 0.0012(13)
C2 0.0242(16) 0.0294(18) 0.0211(15) 0.0026(13) 0.0019(12) 0.0001(13)
C3 0.0283(17) 0.0300(19) 0.0236(15) 0.0024(13) -0.0004(13) 0.0022(14)
C4 0.0294(17) 0.0336(19) 0.0191(15) 0.0032(13) 0.0012(13) 0.0063(14)
C5 0.0221(15) 0.0341(19) 0.0205(15) 0.0032(13) 0.0031(12) 0.0013(14)
C6 0.0342(18) 0.039(2) 0.0290(17) 0.0064(15) 0.0092(14) -0.0054(15)
C7 0.048(2) 0.0278(19) 0.0405(19) -0.0018(15) 0.0064(17) 0.0023(16)
C8 0.0366(19) 0.044(2) 0.0320(18) 0.0046(16) 0.0069(15) 0.0159(17)
C9 0.0317(18) 0.048(2) 0.0271(17) -0.0044(16) 0.0101(14) -0.0073(16)
C10 0.0258(16) 0.0267(17) 0.0211(15) 0.0018(13) 0.0060(12) 0.0012(13)
C11 0.0268(16) 0.0291(17) 0.0162(14) 0.0025(12) 0.0079(12) 0.0036(13)
C12 0.0309(17) 0.0284(18) 0.0194(14) -0.0017(13) 0.0088(13) 0.0000(14)
C13 0.0265(16) 0.0327(18) 0.0196(15) -0.0003(13) 0.0060(12) -0.0034(14)
C14 0.0243(16) 0.0309(18) 0.0237(15) 0.0064(13) 0.0087(13) 0.0035(13)
C15 0.0258(17) 0.0349(19) 0.0281(16) 0.0007(14) 0.0085(13) 0.0037(14)
C16 0.0376(19) 0.036(2) 0.0358(18) -0.0088(15) 0.0112(15) 0.0017(16)
C17 0.0341(19) 0.051(2) 0.0331(18) -0.0019(17) 0.0032(15) -0.0087(17)
C18 0.0284(17) 0.036(2) 0.0346(17) 0.0098(15) 0.0086(14) 0.0055(15)
C19 0.054(2) 0.040(2) 0.038(2) -0.0098(17) 0.0202(18) -0.0046(18)
C20 0.041(2) 0.038(2) 0.047(2) -0.0028(17) 0.0109(18) -0.0047(17)
C21 0.042(2) 0.050(3) 0.044(2) -0.0108(18) 0.0136(18) -0.0003(19)
C22 0.042(2) 0.036(2) 0.044(2) -0.0070(17) 0.0173(18) 0.0018(18)
C23 0.058(2) 0.057(3) 0.042(2) -0.0123(19) 0.0282(19) -0.003(2)
C24 0.077(3) 0.062(3) 0.033(2) -0.0034(19) 0.004(2) 0.013(2)
C25 0.0352(19) 0.035(2) 0.048(2) -0.0048(16) 0.0173(16) -0.0070(16)
C26 0.056(2) 0.039(2) 0.0336(18) 0.0068(16) 0.0122(17) -0.0062(18)

loop_
_atom_type_symbol
_atom_type_description
_atom_type_scat_dispersion_real
_atom_type_scat_dispersion_imag
_atom_type_scat_source
C C 0.0033 0.0016 'International Tables Vol C Tables 4.2.6.8 and 6.1.1.4'
H H 0.0000 0.0000 'International Tables Vol C Tables 4.2.6.8 and 6.1.1.4'
Si Si 0.0817 0.0704 'International Tables Vol C Tables 4.2.6.8 and 6.1.1.4'
Cl Cl 0.1484 0.1585 'International Tables Vol C Tables 4.2.6.8 and 6.1.1.4'
Ti Ti 0.2776 0.4457 'International Tables Vol C Tables 4.2.6.8 and 6.1.1.4'

loop_
_geom_angle_atom_site_label_1
_geom_angle_atom_site_label_2
_geom_angle_atom_site_label_3
_geom_angle
Cl1 Ti1 Cl2 90.46(3)
Cl1 Ti1 C2 87.05(8)
Cl2 Ti1 C2 80.73(8)
Cl1 Ti1 C12 131.46(8)
Cl2 Ti1 C12 85.59(8)
C2 Ti1 C12 139.26(11)
Cl1 Ti1 C1 79.39(7)
Cl2 Ti1 C1 113.79(8)
C2 Ti1 C1 34.04(10)
C12 Ti1 C1 145.07(10)
Cl1 Ti1 C11 125.94(8)
Cl2 Ti1 C11 119.32(8)
C2 Ti1 C11 137.90(10)
C12 Ti1 C11 33.75(10)
C1 Ti1 C11 118.98(10)
Cl1 Ti1 C10 91.94(8)
Cl2 Ti1 C10 129.86(7)
C2 Ti1 C10 149.41(10)
C12 Ti1 C10 56.75(10)
C1 Ti1 C10 115.87(10)
C11 Ti1 C10 34.06(10)
Cl1 Ti1 C3 120.23(8)
Cl2 Ti1 C3 75.90(8)
C2 Ti1 C3 33.81(10)
C12 Ti1 C3 105.59(11)
C1 Ti1 C3 56.24(10)
C11 Ti1 C3 110.81(10)
C10 Ti1 C3 140.63(10)
Cl1 Ti1 C5 107.27(8)
Cl2 Ti1 C5 130.87(8)
C2 Ti1 C5 55.81(10)
C12 Ti1 C5 111.57(10)
C1 Ti1 C5 33.79(9)
C11 Ti1 C5 86.88(10)
C10 Ti1 C5 95.76(10)
C3 Ti1 C5 55.42(10)
Cl1 Ti1 C4 135.41(7)
Cl2 Ti1 C4 104.78(8)
C2 Ti1 C4 55.70(10)
C12 Ti1 C4 91.91(10)
C1 Ti1 C4 56.06(10)
C11 Ti1 C4 82.59(10)
C10 Ti1 C4 107.96(10)
C3 Ti1 C4 33.16(10)
C5 Ti1 C4 33.44(10)
Cl1 Ti1 C14 77.70(7)
Cl2 Ti1 C14 98.83(8)
C2 Ti1 C14 164.74(10)
C12 Ti1 C14 55.39(10)
C1 Ti1 C14 139.95(11)
C11 Ti1 C14 55.33(10)
C10 Ti1 C14 33.89(10)
C3 Ti1 C14 160.89(10)
C5 Ti1 C14 129.24(10)
C4 Ti1 C14 137.83(10)
Cl1 Ti1 C13 99.14(8)
Cl2 Ti1 C13 74.26(8)
C2 Ti1 C13 154.23(11)
C12 Ti1 C13 33.60(10)
C1 Ti1 C13 171.73(11)
C11 Ti1 C13 55.35(10)
C10 Ti1 C13 55.92(10)
C3 Ti1 C13 130.07(11)
C5 Ti1 C13 142.05(10)
C4 Ti1 C13 125.19(10)
C14 Ti1 C13 32.67(10)
C24 Si4 C19 108.8(2)
C24 Si4 C23 106.92(19)
C19 Si4 C23 105.26(19)
C24 Si4 C1 103.31(16)
C19 Si4 C1 116.33(15)
C23 Si4 C1 115.71(16)
C25 Si5 C26 105.22(16)
C25 Si5 C22 106.30(17)
C26 Si5 C22 109.83(18)
C25 Si5 C10 115.21(15)
C26 Si5 C10 105.42(15)
C22 Si5 C10 114.45(16)
C2 C1 C5 106.7(3)
C2 C1 Si4 124.1(2)
C5 C1 Si4 125.5(2)
C2 C1 Ti1 72.12(16)
C5 C1 Ti1 73.90(16)
Si4 C1 Ti1 136.14(15)
C3 C2 C1 108.7(3)
C3 C2 C6 124.8(3)
C1 C2 C6 126.4(3)
C3 C2 Ti1 74.67(17)
C1 C2 Ti1 73.84(16)
C6 C2 Ti1 120.6(2)
C4 C3 C2 108.0(3)
C4 C3 C7 123.8(3)
C2 C3 C7 127.7(3)
C4 C3 Ti1 74.14(18)
C2 C3 Ti1 71.52(17)
C7 C3 Ti1 126.6(2)
C3 C4 C5 107.9(3)
C3 C4 C8 122.6(3)
C5 C4 C8 127.5(3)
C3 C4 Ti1 72.70(17)
C5 C4 Ti1 72.65(17)
C8 C4 Ti1 132.9(2)
C4 C5 C1 108.7(3)
C4 C5 C9 125.0(3)
C1 C5 C9 124.9(3)
C4 C5 Ti1 73.92(17)
C1 C5 Ti1 72.31(16)
C9 C5 Ti1 130.6(2)
C2 C6 H6A 109.5
C2 C6 H6B 109.5
H6A C6 H6B 109.5
C2 C6 H6C 109.5
H6A C6 H6C 109.5
H6B C6 H6C 109.5
C3 C7 H7A 109.5
C3 C7 H7B 109.5
H7A C7 H7B 109.5
C3 C7 H7C 109.5
H7A C7 H7C 109.5
H7B C7 H7C 109.5
C4 C8 H8A 109.5
C4 C8 H8B 109.5
H8A C8 H8B 109.5
C4 C8 H8C 109.5
H8A C8 H8C 109.5
H8B C8 H8C 109.5
C5 C9 H9A 109.5
C5 C9 H9B 109.5
H9A C9 H9B 109.5
C5 C9 H9C 109.5
H9A C9 H9C 109.5
H9B C9 H9C 109.5
C11 C10 C14 105.6(3)
C11 C10 Si5 127.4(2)
C14 C10 Si5 121.1(2)
C11 C10 Ti1 72.75(17)
C14 C10 Ti1 74.27(17)
Si5 C10 Ti1 139.36(15)
C12 C11 C10 108.9(3)
C12 C11 C15 123.6(3)
C10 C11 C15 125.6(3)
C12 C11 Ti1 72.26(16)
C10 C11 Ti1 73.18(16)
C15 C11 Ti1 133.2(2)
C11 C12 C13 107.9(3)
C11 C12 C16 127.6(3)
C13 C12 C16 124.0(3)
C11 C12 Ti1 73.99(16)
C13 C12 Ti1 75.66(16)
C16 C12 Ti1 123.1(2)
C14 C13 C12 108.0(3)
C14 C13 C17 125.7(3)
C12 C13 C17 125.7(3)
C14 C13 Ti1 73.51(17)
C12 C13 Ti1 70.74(16)
C17 C13 Ti1 128.2(2)
C13 C14 C10 109.4(3)
C13 C14 C18 123.1(3)
C10 C14 C18 127.0(3)
C13 C14 Ti1 73.82(17)
C10 C14 Ti1 71.84(16)
C18 C14 Ti1 126.7(2)
C11 C15 H15A 109.5
C11 C15 H15B 109.5
H15A C15 H15B 109.5
C11 C15 H15C 109.5
H15A C15 H15C 109.5
H15B C15 H15C 109.5
C12 C16 H16A 109.5
C12 C16 H16B 109.5
H16A C16 H16B 109.5
C12 C16 H16C 109.5
H16A C16 H16C 109.5
H16B C16 H16C 109.5
C13 C17 H17A 109.5
C13 C17 H17B 109.5
H17A C17 H17B 109.5
C13 C17 H17C 109.5
H17A C17 H17C 109.5
H17B C17 H17C 109.5
C14 C18 H18A 109.5
C14 C18 H18B 109.5
H18A C18 H18B 109.5
C14 C18 H18C 109.5
H18A C18 H18C 109.5
H18B C18 H18C 109.5
C20 C19 Si4 113.9(3)
C20 C19 H19A 109(2)
Si4 C19 H19A 107(2)
C20 C19 H19B 108(2)
Si4 C19 H19B 112(2)
H19A C19 H19B 106(3)
C21 C20 C19 125.3(4)
C21 C20 H20 116(2)
C19 C20 H20 118(2)
C20 C21 C22 127.2(4)
C20 C21 H21 118.1(19)
C22 C21 H21 114.7(19)
C21 C22 Si5 108.8(3)
C21 C22 H22A 112(3)
Si5 C22 H22A 103(3)
C21 C22 H22B 103(3)
Si5 C22 H22B 118(3)
H22A C22 H22B 113(4)
Si4 C23 H23A 109.5
Si4 C23 H23B 109.5
H23A C23 H23B 109.5
Si4 C23 H23C 109.5
H23A C23 H23C 109.5
H23B C23 H23C 109.5
Si4 C24 H24A 109.5
Si4 C24 H24B 109.5
H24A C24 H24B 109.5
Si4 C24 H24C 109.5
H24A C24 H24C 109.5
H24B C24 H24C 109.5
Si5 C25 H25A 109.5
Si5 C25 H25B 109.5
H25A C25 H25B 109.5
Si5 C25 H25C 109.5
H25A C25 H25C 109.5
H25B C25 H25C 109.5
Si5 C26 H26A 109.5
Si5 C26 H26B 109.5
H26A C26 H26B 109.5
Si5 C26 H26C 109.5
H26A C26 H26C 109.5
H26B C26 H26C 109.5

loop_
_geom_bond_atom_site_label_1
_geom_bond_atom_site_label_2
_geom_bond_distance
Ti1 Cl1 2.3396(9)
Ti1 Cl2 2.3826(10)
Ti1 C2 2.424(3)
Ti1 C12 2.425(3)
Ti1 C1 2.446(3)
Ti1 C11 2.447(3)
Ti1 C10 2.453(3)
Ti1 C3 2.465(3)
Ti1 C5 2.467(3)
Ti1 C4 2.483(3)
Ti1 C14 2.485(3)
Ti1 C13 2.489(3)
Si4 C24 1.869(4)
Si4 C19 1.872(4)
Si4 C23 1.874(4)
Si4 C1 1.895(3)
Si5 C25 1.865(3)
Si5 C26 1.876(3)
Si5 C22 1.887(4)
Si5 C10 1.891(3)
C1 C2 1.426(4)
C1 C5 1.428(4)
C2 C3 1.422(4)
C2 C6 1.503(4)
C3 C4 1.412(4)
C3 C7 1.501(5)
C4 C5 1.424(4)
C4 C8 1.503(4)
C5 C9 1.503(4)
C6 H6A 0.9600
C6 H6B 0.9600
C6 H6C 0.9600
C7 H7A 0.9600
C7 H7B 0.9600
C7 H7C 0.9600
C8 H8A 0.9600
C8 H8B 0.9600
C8 H8C 0.9600
C9 H9A 0.9600
C9 H9B 0.9600
C9 H9C 0.9600
C10 C11 1.435(4)
C10 C14 1.439(4)
C11 C12 1.415(4)
C11 C15 1.509(4)
C12 C13 1.422(4)
C12 C16 1.500(4)
C13 C14 1.399(4)
C13 C17 1.505(4)
C14 C18 1.502(4)
C15 H15A 0.9600
C15 H15B 0.9600
C15 H15C 0.9600
C16 H16A 0.9600
C16 H16B 0.9600
C16 H16C 0.9600
C17 H17A 0.9600
C17 H17B 0.9600
C17 H17C 0.9600
C18 H18A 0.9600
C18 H18B 0.9600
C18 H18C 0.9600
C19 C20 1.486(5)
C19 H19A 1.06(4)
C19 H19B 1.01(4)
C20 C21 1.308(5)
C20 H20 0.98(4)
C21 C22 1.516(5)
C21 H21 0.97(3)
C22 H22A 0.92(4)
C22 H22B 0.95(4)
C23 H23A 0.9600
C23 H23B 0.9600
C23 H23C 0.9600
C24 H24A 0.9600
C24 H24B 0.9600
C24 H24C 0.9600
C25 H25A 0.9600
C25 H25B 0.9600
C25 H25C 0.9600
C26 H26A 0.9600
C26 H26B 0.9600
C26 H26C 0.9600
